data_8100349
loop_
_publ_author_name
'Feng, Yun-Long'

_publ_section_title
;
Crystal structure of 2,2-dibenzyl-1,3-dimethyloxypropane, C~19~H~24~O~2~
;
_journal_issue 2
_journal_name_full 'Zeitschrift f\"ur Kristallographie - New Crystal Structures'
_journal_page_first 241
_journal_page_last 242
_journal_volume 218
_journal_year 2003
_chemical_formula_structural 'C19 H24 O2'
_chemical_formula_sum 'C19 H24 O2'
_chemical_formula_weight 284.38
_space_group_IT_number 14
_symmetry_cell_setting monoclinic
_symmetry_space_group_name_Hall '-P 2yn'
_symmetry_space_group_name_H-M 'P 1 21/n 1'
_cell_angle_alpha 90.00
_cell_angle_beta 93.15(3)
_cell_angle_gamma 90.00
_cell_formula_units_Z 4
_cell_length_a 8.4081(17)
_cell_length_b 13.915(3)
_cell_length_c 14.456(3)
_cell_measurement_temperature 293(2)
_cell_volume 1688.8(6)
_diffrn_ambient_temperature 293(2)
_exptl_crystal_density_diffrn 1.119
_cod_original_sg_symbol_H-M 'P 21/n'
_cod_database_code 8100349

loop_
_symmetry_equiv_pos_as_xyz
'x, y, z'
'-x+1/2, y+1/2, -z+1/2'
'-x, -y, -z'
'x-1/2, -y-1/2, z-1/2'

loop_
_atom_site_label
_atom_site_type_symbol
_atom_site_fract_x
_atom_site_fract_y
_atom_site_fract_z
_atom_site_U_iso_or_equiv
_atom_site_adp_type
_atom_site_occupancy
_atom_site_symmetry_multiplicity
_atom_site_Wyckoff_symbol
_atom_site_calc_flag
_atom_site_refinement_flags
_atom_site_disorder_assembly
_atom_site_disorder_group
O1 O -0.20967(12) 0.10728(7) -0.24063(6) 0.0774(3) Uani 1 4 e d . . .
O2 O 0.16142(11) 0.21653(6) -0.00020(6) 0.0704(3) Uani 1 4 e d . . .
C1 C -0.3322(2) 0.04207(13) -0.26792(13) 0.1080(6) Uani 1 4 e d . . .
H1A H -0.3622 0.0509 -0.3324 0.162 Uiso 1 4 e d R . .
H1B H -0.2946 -0.0224 -0.2578 0.162 Uiso 1 4 e d R . .
H1C H -0.4229 0.0532 -0.2318 0.162 Uiso 1 4 e d R . .
C2 C -0.15822(16) 0.09951(9) -0.14639(8) 0.0587(3) Uani 1 4 e d . . .
H2A H -0.1254 0.0340 -0.1326 0.070 Uiso 1 4 e d R . .
H2B H -0.2452 0.1155 -0.1078 0.070 Uiso 1 4 e d R . .
C3 C -0.01909(14) 0.16772(8) -0.12549(8) 0.0525(3) Uani 1 4 e d . . .
C4 C 0.02997(15) 0.15638(8) -0.02346(8) 0.0562(3) Uani 1 4 e d . . .
H4A H -0.0584 0.1734 0.0137 0.067 Uiso 1 4 e d R . .
H4B H 0.0583 0.0900 -0.0105 0.067 Uiso 1 4 e d R . .
C5 C 0.2059(2) 0.21516(13) 0.09548(10) 0.0957(5) Uani 1 4 e d . . .
H5A H 0.2954 0.2569 0.1078 0.144 Uiso 1 4 e d R . .
H5B H 0.1180 0.2366 0.1298 0.144 Uiso 1 4 e d R . .
H5C H 0.2341 0.1508 0.1138 0.144 Uiso 1 4 e d R . .
C6 C -0.19082(18) 0.31499(9) -0.08676(8) 0.0631(4) Uani 1 4 e d . . .
C7 C -0.1448(2) 0.37163(10) -0.01096(10) 0.0784(4) Uani 1 4 e d . . .
H7 H -0.0375 0.3849 0.0018 0.094 Uiso 1 4 e d R . .
C8 C -0.2579(3) 0.40867(11) 0.04613(12) 0.0922(5) Uani 1 4 e d . . .
H8 H -0.2253 0.4466 0.0967 0.111 Uiso 1 4 e d R . .
C9 C -0.4157(2) 0.38995(12) 0.02875(12) 0.0922(5) Uani 1 4 e d . . .
H9 H -0.4904 0.4141 0.0678 0.111 Uiso 1 4 e d R . .
C10 C -0.4636(2) 0.33562(12) -0.04633(12) 0.0886(5) Uani 1 4 e d . . .
H10 H -0.5713 0.3233 -0.0590 0.106 Uiso 1 4 e d R . .
C11 C -0.3517(2) 0.29881(10) -0.10366(10) 0.0761(4) Uani 1 4 e d . . .
H11 H -0.3859 0.2623 -0.1548 0.091 Uiso 1 4 e d R . .
C12 C -0.06770(17) 0.27324(9) -0.14721(8) 0.0630(3) Uani 1 4 e d . . .
H12A H 0.0271 0.3130 -0.1413 0.076 Uiso 1 4 e d R . .
H12B H -0.1084 0.2768 -0.2112 0.076 Uiso 1 4 e d R . .
C13 C 0.18782(15) 0.04263(9) -0.17449(8) 0.0570(3) Uani 1 4 e d . . .
C14 C 0.12993(17) -0.03381(9) -0.22741(9) 0.0652(4) Uani 1 4 e d . . .
H14 H 0.0487 -0.0234 -0.2726 0.078 Uiso 1 4 e d R . .
C15 C 0.19065(18) -0.12519(10) -0.21433(10) 0.0753(4) Uani 1 4 e d . . .
H15 H 0.1498 -0.1756 -0.2505 0.090 Uiso 1 4 e d R . .
C16 C 0.30990(19) -0.14210(12) -0.14890(11) 0.0801(4) Uani 1 4 e d . . .
H16 H 0.3506 -0.2038 -0.1403 0.096 Uiso 1 4 e d R . .
C17 C 0.36907(19) -0.06793(13) -0.09608(11) 0.0884(5) Uani 1 4 e d . . .
H17 H 0.4502 -0.0791 -0.0510 0.106 Uiso 1 4 e d R . .
C18 C 0.30931(18) 0.02345(12) -0.10914(11) 0.0781(4) Uani 1 4 e d . . .
H18 H 0.3519 0.0735 -0.0730 0.094 Uiso 1 4 e d R . .
C19 C 0.12074(16) 0.14254(9) -0.18681(8) 0.0614(3) Uani 1 4 e d . . .
H19A H 0.0847 0.1506 -0.2512 0.074 Uiso 1 4 e d R . .
H19B H 0.2060 0.1884 -0.1737 0.074 Uiso 1 4 e d R . .

loop_
_atom_site_aniso_label
_atom_site_aniso_U_11
_atom_site_aniso_U_22
_atom_site_aniso_U_33
_atom_site_aniso_U_23
_atom_site_aniso_U_13
_atom_site_aniso_U_12
O1 0.0924(7) 0.0774(6) 0.0600(6) 0.0039(5) -0.0164(5) -0.0116(5)
O2 0.0800(6) 0.0743(6) 0.0559(5) -0.0023(4) -0.0050(4) -0.0112(5)
C1 0.1151(14) 0.1049(14) 0.1001(13) -0.0074(10) -0.0302(11) -0.0286(11)
C2 0.0694(8) 0.0541(7) 0.0524(7) 0.0036(6) 0.0012(6) 0.0022(6)
C3 0.0650(8) 0.0481(6) 0.0447(6) 0.0042(5) 0.0054(5) 0.0014(6)
C4 0.0673(8) 0.0521(7) 0.0490(7) 0.0023(5) 0.0016(6) 0.0004(6)
C5 0.1121(13) 0.1072(13) 0.0649(9) -0.0052(9) -0.0208(9) -0.0114(10)
C6 0.0870(10) 0.0485(7) 0.0531(7) 0.0066(6) -0.0015(7) 0.0111(7)
C7 0.0995(12) 0.0595(8) 0.0753(10) -0.0077(7) -0.0029(8) 0.0085(8)
C8 0.1302(16) 0.0727(10) 0.0733(11) -0.0161(8) 0.0017(10) 0.0227(10)
C9 0.1118(15) 0.0848(11) 0.0806(11) 0.0031(9) 0.0094(10) 0.0421(10)
C10 0.0855(11) 0.0955(12) 0.0842(11) 0.0063(9) -0.0002(9) 0.0300(9)
C11 0.0875(11) 0.0754(9) 0.0637(8) 0.0007(7) -0.0112(8) 0.0198(8)
C12 0.0847(9) 0.0533(7) 0.0508(7) 0.0064(6) 0.0028(6) 0.0016(6)
C13 0.0612(8) 0.0619(7) 0.0487(7) -0.0012(6) 0.0113(6) 0.0015(6)
C14 0.0709(9) 0.0715(9) 0.0528(7) -0.0072(7) -0.0008(6) 0.0083(7)
C15 0.0834(10) 0.0674(9) 0.0749(10) -0.0153(7) 0.0031(8) 0.0115(8)
C16 0.0873(11) 0.0780(10) 0.0758(10) -0.0012(8) 0.0107(8) 0.0266(9)
C17 0.0798(10) 0.1064(13) 0.0768(10) -0.0128(9) -0.0150(8) 0.0306(9)
C18 0.0701(9) 0.0850(10) 0.0776(10) -0.0192(8) -0.0098(7) 0.0102(8)
C19 0.0739(9) 0.0593(7) 0.0519(7) 0.0025(6) 0.0115(6) -0.0033(6)

loop_
_geom_bond_atom_site_label_1
_geom_bond_atom_site_label_2
_geom_bond_distance
_geom_bond_site_symmetry_2
_geom_bond_publ_flag
O1 C2 1.4107(15) . ?
O1 C1 1.4127(18) . ?
O2 C4 1.4121(14) . ?
O2 C5 1.4129(16) . ?
C1 H1A 0.9600 . ?
C1 H1B 0.9599 . ?
C1 H1C 0.9601 . ?
C2 C3 1.5237(17) . ?
C2 H2A 0.9700 . ?
C2 H2B 0.9699 . ?
C3 C4 1.5178(16) . ?
C3 C19 1.5509(17) . ?
C3 C12 1.5516(17) . ?
C4 H4A 0.9700 . ?
C4 H4B 0.9700 . ?
C5 H5A 0.9601 . ?
C5 H5B 0.9600 . ?
C5 H5C 0.9600 . ?
C6 C11 1.379(2) . ?
C6 C7 1.3873(19) . ?
C6 C12 1.5075(19) . ?
C7 C8 1.391(2) . ?
C7 H7 0.9300 . ?
C8 C9 1.362(2) . ?
C8 H8 0.9300 . ?
C9 C10 1.365(2) . ?
C9 H9 0.9299 . ?
C10 C11 1.386(2) . ?
C10 H10 0.9300 . ?
C11 H11 0.9300 . ?
C12 H12A 0.9700 . ?
C12 H12B 0.9700 . ?
C13 C18 1.379(2) . ?
C13 C14 1.3829(17) . ?
C13 C19 1.5072(17) . ?
C14 C15 1.3793(19) . ?
C14 H14 0.9300 . ?
C15 C16 1.361(2) . ?
C15 H15 0.9300 . ?
C16 C17 1.362(2) . ?
C16 H16 0.9300 . ?
C17 C18 1.376(2) . ?
C17 H17 0.9300 . ?
C18 H18 0.9300 . ?
C19 H19A 0.9699 . ?
C19 H19B 0.9700 . ?

loop_
_cod_related_entry_id
_cod_related_entry_database
_cod_related_entry_code
1 ChemSpider 4411079
